data_7011843
loop_
_publ_author_name
'Hong, Fung-E'
'Chen, Cheng-Wei'
'Chang, Yu-Chang'

_publ_section_title
;
 A novel approach to the synthesis of azobenzene using dicobalt
 carbonyl
;
_journal_issue 15
_journal_name_full 'Journal of the Chemical Society, Dalton Transactions'
_journal_page_first 2951
_journal_paper_doi 10.1039/b204881g
_journal_year 2002
_chemical_formula_sum 'C14 H5 Co2 N O6'
_chemical_formula_weight 401.05
_chemical_name_systematic
; 
? 
;
_space_group_IT_number 2
_symmetry_cell_setting triclinic
_symmetry_space_group_name_Hall '-P 1'
_symmetry_space_group_name_H-M 'P -1'
_atom_sites_solution_hydrogens geom
_atom_sites_solution_primary direct
_atom_sites_solution_secondary difmap
_audit_creation_method SHELXL-97
_cell_angle_alpha 78.950(2)
_cell_angle_beta 75.756(2)
_cell_angle_gamma 88.829(2)
_cell_formula_units_Z 2
_cell_length_a 8.2979(6)
_cell_length_b 9.6328(8)
_cell_length_c 9.7840(8)
_cell_measurement_temperature 293(2)
_cell_volume 743.66(10)
_computing_cell_refinement 'Bruker SMART'
_computing_data_collection 'Bruker SMART'
_computing_data_reduction 'Bruker SHELXTL'
_computing_molecular_graphics 'Bruker SHELXTL'
_computing_publication_material 'Bruker SHELXTL'
_computing_structure_refinement 'SHELXL-97 (Sheldrick, 1997)'
_computing_structure_solution 'SHELXS-97 (Sheldrick, 1990)'
_diffrn_ambient_temperature 293(2)
_diffrn_measured_fraction_theta_full 0.981
_diffrn_measured_fraction_theta_max 0.981
_diffrn_measurement_device_type 'CCD area detector'
_diffrn_measurement_method 'phi and omega scans'
_diffrn_radiation_monochromator graphite
_diffrn_radiation_source 'fine-focus sealed tube'
_diffrn_radiation_type MoK\a
_diffrn_radiation_wavelength 0.71073
_diffrn_reflns_av_R_equivalents 0.0183
_diffrn_reflns_av_sigmaI/netI 0.0242
_diffrn_reflns_limit_h_max 9
_diffrn_reflns_limit_h_min -10
_diffrn_reflns_limit_k_max 11
_diffrn_reflns_limit_k_min -10
_diffrn_reflns_limit_l_max 10
_diffrn_reflns_limit_l_min -12
_diffrn_reflns_number 4242
_diffrn_reflns_theta_full 26.02
_diffrn_reflns_theta_max 26.02
_diffrn_reflns_theta_min 2.15
_exptl_absorpt_coefficient_mu 2.259
_exptl_absorpt_correction_type none
_exptl_crystal_density_diffrn 1.791
_exptl_crystal_density_method 'not measured'
_exptl_crystal_F_000 396
_refine_diff_density_max 0.473
_refine_diff_density_min -0.464
_refine_diff_density_rms 0.083
_refine_ls_extinction_method none
_refine_ls_goodness_of_fit_ref 0.851
_refine_ls_hydrogen_treatment mixed
_refine_ls_matrix_type full
_refine_ls_number_parameters 208
_refine_ls_number_reflns 2873
_refine_ls_number_restraints 0
_refine_ls_restrained_S_all 0.851
_refine_ls_R_factor_all 0.0436
_refine_ls_R_factor_gt 0.0363
_refine_ls_shift/su_max 0.001
_refine_ls_shift/su_mean 0.000
_refine_ls_structure_factor_coef Fsqd
_refine_ls_weighting_details 'calc w=1/[\s^2^(Fo^2^)+(0.1000P)^2^+0.0000P] where P=(Fo^2^+2Fc^2^)/3'
_refine_ls_weighting_scheme calc
_refine_ls_wR_factor_gt 0.1026
_refine_ls_wR_factor_ref 0.1101
_reflns_number_gt 2385
_reflns_number_total 2873
_reflns_threshold_expression >2sigma(I)
_cod_data_source_file b204881g.txt
_cod_data_source_block hong18m
_cod_depositor_comments
;
The following automatic conversions were performed:
'_symmetry_cell_setting' value 'Triclinic' changed to 'triclinic'
according to '/home/saulius/struct/CIF-dictionaries/cif_core.dic'
dictionary named 'cif_core.dic' version 2.4.1 from 2010-06-29.

Automatic conversion script
Id: cif_fix_enum 1527 2010-12-29 10:47:43Z saulius 
;
_cod_original_cell_volume 743.67(10)
_cod_original_sg_symbol_H-M P-1
_cod_database_code 7011843

loop_
_symmetry_equiv_pos_as_xyz
'x, y, z'
'-x, -y, -z'

loop_
_atom_site_label
_atom_site_type_symbol
_atom_site_fract_x
_atom_site_fract_y
_atom_site_fract_z
_atom_site_U_iso_or_equiv
_atom_site_adp_type
_atom_site_occupancy
_atom_site_symmetry_multiplicity
_atom_site_calc_flag
_atom_site_refinement_flags
_atom_site_disorder_assembly
_atom_site_disorder_group
Co1 Co 0.71527(4) 0.68762(4) 0.45456(4) 0.03988(15) Uani 1 1 d . . .
Co2 Co 0.68718(4) 0.85736(4) 0.23811(4) 0.04163(15) Uani 1 1 d . . .
O1 O 0.7828(3) 0.3960(3) 0.5695(3) 0.0733(7) Uani 1 1 d . . .
O2 O 0.9786(4) 0.8401(3) 0.5256(4) 0.0893(9) Uani 1 1 d . . .
O3 O 0.4060(3) 0.7294(3) 0.6646(3) 0.0864(9) Uani 1 1 d . . .
O4 O 0.6739(4) 0.9108(3) -0.0632(3) 0.0836(8) Uani 1 1 d . . .
O5 O 0.3576(3) 0.9568(4) 0.3725(4) 0.0912(10) Uani 1 1 d . . .
O6 O 0.9274(4) 1.0846(3) 0.2216(4) 0.0889(9) Uani 1 1 d . . .
N N 1.4392(3) 0.4582(3) 0.0213(3) 0.0531(6) Uani 1 1 d . . .
C1 C 0.7563(4) 0.5096(3) 0.5296(3) 0.0477(7) Uani 1 1 d . . .
C2 C 0.8765(4) 0.7821(3) 0.5011(4) 0.0537(8) Uani 1 1 d . . .
C3 C 0.5241(4) 0.7141(3) 0.5847(4) 0.0550(8) Uani 1 1 d . . .
C4 C 0.6790(4) 0.8913(3) 0.0534(4) 0.0520(7) Uani 1 1 d . . .
C5 C 0.4837(4) 0.9214(4) 0.3181(4) 0.0598(8) Uani 1 1 d . . .
C6 C 0.8339(4) 0.9973(4) 0.2316(4) 0.0573(8) Uani 1 1 d . . .
C7 C 0.6505(3) 0.6517(3) 0.2853(3) 0.0411(6) Uani 1 1 d . . .
H7A H 0.5777 0.5835 0.2651 0.049 Uiso 1 1 calc R . .
C8 C 0.8139(3) 0.6835(3) 0.2484(3) 0.0383(6) Uani 1 1 d . . .
C9 C 0.9762(3) 0.6315(3) 0.1829(3) 0.0395(6) Uani 1 1 d . . .
C10 C 0.9955(3) 0.4880(3) 0.1865(3) 0.0475(7) Uani 1 1 d . . .
H10A H 0.9040 0.4263 0.2260 0.057 Uiso 1 1 calc R . .
C11 C 1.1492(4) 0.4350(3) 0.1323(4) 0.0505(7) Uani 1 1 d . . .
H11A H 1.1608 0.3381 0.1362 0.061 Uiso 1 1 calc R . .
C12 C 1.2855(3) 0.5260(3) 0.0723(3) 0.0462(7) Uani 1 1 d . . .
C13 C 1.2670(4) 0.6705(4) 0.0645(4) 0.0551(8) Uani 1 1 d . . .
H13A H 1.3579 0.7322 0.0218 0.066 Uiso 1 1 calc R . .
C14 C 1.1136(4) 0.7228(3) 0.1200(4) 0.0513(7) Uani 1 1 d . . .
H14A H 1.1019 0.8197 0.1154 0.062 Uiso 1 1 calc R . .

loop_
_atom_site_aniso_label
_atom_site_aniso_U_11
_atom_site_aniso_U_22
_atom_site_aniso_U_33
_atom_site_aniso_U_23
_atom_site_aniso_U_13
_atom_site_aniso_U_12
Co1 0.0356(2) 0.0414(2) 0.0393(2) -0.00832(16) -0.00292(16) 0.00705(16)
Co2 0.0357(2) 0.0395(2) 0.0466(3) -0.00639(17) -0.00656(17) 0.00959(16)
O1 0.0856(19) 0.0580(16) 0.0729(17) -0.0031(12) -0.0219(14) 0.0190(14)
O2 0.087(2) 0.0824(19) 0.118(3) -0.0339(18) -0.0499(19) -0.0035(16)
O3 0.0672(17) 0.088(2) 0.081(2) -0.0187(16) 0.0263(14) 0.0120(15)
O4 0.104(2) 0.091(2) 0.0554(16) -0.0056(14) -0.0260(15) 0.0190(17)
O5 0.0606(16) 0.096(2) 0.101(2) -0.0157(18) 0.0044(15) 0.0384(15)
O6 0.091(2) 0.0717(19) 0.105(2) -0.0129(16) -0.0275(18) -0.0243(17)
N 0.0411(13) 0.0614(17) 0.0551(15) -0.0179(13) -0.0045(12) 0.0093(11)
C1 0.0456(16) 0.0535(18) 0.0425(15) -0.0091(13) -0.0086(12) 0.0084(13)
C2 0.0559(18) 0.0504(18) 0.0567(19) -0.0136(14) -0.0157(15) 0.0083(15)
C3 0.0531(18) 0.0527(18) 0.0505(18) -0.0096(14) 0.0026(15) 0.0083(14)
C4 0.0482(17) 0.0459(17) 0.058(2) -0.0035(14) -0.0119(14) 0.0108(13)
C5 0.0545(19) 0.0532(19) 0.064(2) -0.0038(15) -0.0073(16) 0.0153(15)
C6 0.0574(19) 0.0506(18) 0.063(2) -0.0092(15) -0.0154(16) 0.0064(16)
C7 0.0357(13) 0.0400(14) 0.0464(15) -0.0104(11) -0.0068(11) 0.0057(11)
C8 0.0359(13) 0.0392(14) 0.0370(13) -0.0068(10) -0.0048(11) 0.0100(10)
C9 0.0330(13) 0.0505(16) 0.0320(13) -0.0071(11) -0.0039(10) 0.0100(11)
C10 0.0362(14) 0.0501(17) 0.0530(17) -0.0132(13) -0.0027(12) 0.0054(12)
C11 0.0432(15) 0.0470(16) 0.0601(18) -0.0183(14) -0.0052(13) 0.0133(13)
C12 0.0370(14) 0.0595(18) 0.0408(14) -0.0158(13) -0.0034(11) 0.0167(13)
C13 0.0333(14) 0.0599(19) 0.0612(19) -0.0057(15) 0.0044(13) 0.0015(13)
C14 0.0406(15) 0.0461(16) 0.0591(18) -0.0069(13) 0.0000(13) 0.0072(12)

loop_
_atom_type_symbol
_atom_type_description
_atom_type_scat_dispersion_real
_atom_type_scat_dispersion_imag
_atom_type_scat_source
C C 0.0033 0.0016 'International Tables Vol C Tables 4.2.6.8 and 6.1.1.4'
H H 0.0000 0.0000 'International Tables Vol C Tables 4.2.6.8 and 6.1.1.4'
N N 0.0061 0.0033 'International Tables Vol C Tables 4.2.6.8 and 6.1.1.4'
O O 0.0106 0.0060 'International Tables Vol C Tables 4.2.6.8 and 6.1.1.4'
Co Co 0.3494 0.9721 'International Tables Vol C Tables 4.2.6.8 and 6.1.1.4'

loop_
_geom_angle_atom_site_label_1
_geom_angle_atom_site_label_2
_geom_angle_atom_site_label_3
_geom_angle
_geom_angle_site_symmetry_1
_geom_angle_site_symmetry_3
_geom_angle_publ_flag
C1 Co1 C3 99.65(14) . . ?
C1 Co1 C2 99.74(14) . . ?
C3 Co1 C2 104.75(15) . . ?
C1 Co1 C7 98.70(13) . . ?
C3 Co1 C7 106.72(14) . . ?
C2 Co1 C7 139.98(14) . . ?
C1 Co1 C8 98.50(12) . . ?
C3 Co1 C8 144.14(14) . . ?
C2 Co1 C8 102.28(13) . . ?
C7 Co1 C8 39.73(11) . . ?
C1 Co1 Co2 146.89(10) . . ?
C3 Co1 Co2 101.73(11) . . ?
C2 Co1 Co2 98.89(11) . . ?
C7 Co1 Co2 50.88(8) . . ?
C8 Co1 Co2 50.67(8) . . ?
C4 Co2 C6 99.37(16) . . ?
C4 Co2 C5 99.44(15) . . ?
C6 Co2 C5 104.83(16) . . ?
C4 Co2 C7 100.15(13) . . ?
C6 Co2 C7 143.03(13) . . ?
C5 Co2 C7 102.53(14) . . ?
C4 Co2 C8 101.09(12) . . ?
C6 Co2 C8 105.27(13) . . ?
C5 Co2 C8 139.93(13) . . ?
C7 Co2 C8 40.02(11) . . ?
C4 Co2 Co1 149.43(10) . . ?
C6 Co2 Co1 101.46(11) . . ?
C5 Co2 Co1 96.57(11) . . ?
C7 Co2 Co1 50.72(8) . . ?
C8 Co2 Co1 51.77(8) . . ?
N N C12 113.0(3) 2_865 . ?
O1 C1 Co1 176.2(3) . . ?
O2 C2 Co1 177.9(3) . . ?
O3 C3 Co1 179.4(3) . . ?
O4 C4 Co2 179.0(3) . . ?
O5 C5 Co2 177.1(3) . . ?
O6 C6 Co2 177.2(3) . . ?
C8 C7 Co1 71.54(17) . . ?
C8 C7 Co2 70.00(17) . . ?
Co1 C7 Co2 78.40(10) . . ?
C7 C8 C9 142.7(3) . . ?
C7 C8 Co2 69.98(16) . . ?
C9 C8 Co2 140.0(2) . . ?
C7 C8 Co1 68.73(16) . . ?
C9 C8 Co1 128.32(19) . . ?
Co2 C8 Co1 77.57(9) . . ?
C10 C9 C14 118.9(2) . . ?
C10 C9 C8 119.5(3) . . ?
C14 C9 C8 121.6(3) . . ?
C11 C10 C9 120.8(3) . . ?
C12 C11 C10 119.9(3) . . ?
C11 C12 C13 119.8(3) . . ?
C11 C12 N 114.8(3) . . ?
C13 C12 N 125.4(3) . . ?
C14 C13 C12 120.0(3) . . ?
C13 C14 C9 120.5(3) . . ?

loop_
_geom_bond_atom_site_label_1
_geom_bond_atom_site_label_2
_geom_bond_distance
_geom_bond_site_symmetry_2
_geom_bond_publ_flag
Co1 C1 1.792(3) . ?
Co1 C3 1.821(3) . ?
Co1 C2 1.826(3) . ?
Co1 C7 1.954(3) . ?
Co1 C8 1.989(3) . ?
Co1 Co2 2.4724(5) . ?
Co2 C4 1.792(3) . ?
Co2 C6 1.816(4) . ?
Co2 C5 1.826(3) . ?
Co2 C7 1.958(3) . ?
Co2 C8 1.958(3) . ?
O1 C1 1.125(4) . ?
O2 C2 1.122(4) . ?
O3 C3 1.120(4) . ?
O4 C4 1.131(4) . ?
O5 C5 1.129(4) . ?
O6 C6 1.131(4) . ?
N N 1.240(5) 2_865 ?
N C12 1.442(3) . ?
C7 C8 1.340(4) . ?
C8 C9 1.465(3) . ?
C9 C10 1.384(4) . ?
C9 C14 1.393(4) . ?
C10 C11 1.383(4) . ?
C11 C12 1.382(4) . ?
C12 C13 1.387(5) . ?
C13 C14 1.381(4) . ?
